data_1566914
loop_
_publ_author_name
'Kirk, Ryan M.'
'Hill, Anthony'

_publ_section_title
;
 Arsolyl-Supported Intermetallic Dative Bonding
;
_journal_name_full 'Chemical Science'
_journal_paper_doi 10.1039/D2SC01200F
_journal_year 2022
_chemical_formula_moiety 'C10 H12 As Cl2 Co Hg O2'
_chemical_formula_sum 'C10 H12 As Cl2 Co Hg O2'
_chemical_formula_weight 569.54
_chemical_properties_physical Air-sensitive
_space_group_crystal_system monoclinic
_space_group_IT_number 14
_space_group_name_Hall '-P 2yn'
_space_group_name_H-M_alt 'P 1 21/n 1'
_atom_sites_solution_hydrogens geom
_atom_sites_solution_primary dual
_audit_creation_date 2021-11-29
_audit_creation_method
;
Olex2 1.3
(compiled 2020.11.12 svn.r5f609507 for OlexSys, GUI svn.r6408)
;
_audit_update_record
;
2021-12-24 deposited with the CCDC.	2022-05-04 downloaded from the CCDC.
;
_cell_angle_alpha 90
_cell_angle_beta 94.2220(10)
_cell_angle_gamma 90
_cell_formula_units_Z 4
_cell_length_a 8.83040(10)
_cell_length_b 14.2969(2)
_cell_length_c 11.8460(2)
_cell_measurement_reflns_used 4896
_cell_measurement_temperature 150.00(10)
_cell_measurement_theta_max 73.6700
_cell_measurement_theta_min 5.8850
_cell_volume 1491.47(4)
_computing_cell_refinement 'CrysAlisPro 1.171.40.82a (Rigaku OD, 2020)'
_computing_data_collection 'CrysAlisPro 1.171.40.82a (Rigaku OD, 2020)'
_computing_data_reduction 'CrysAlisPro 1.171.40.82a (Rigaku OD, 2020)'
_computing_molecular_graphics 'Olex2 1.3 (Dolomanov et al., 2009)'
_computing_publication_material 'Olex2 1.3 (Dolomanov et al., 2009)'
_computing_structure_refinement 'SHELXL 2018/3 (Sheldrick, 2015)'
_computing_structure_solution 'ShelXT (Sheldrick, 2015)'
_diffrn_ambient_environment N~2~
_diffrn_ambient_temperature 150.00(10)
_diffrn_detector 'CCD plate'
_diffrn_detector_area_resol_mean 8.1297
_diffrn_detector_type EosS2
_diffrn_measured_fraction_theta_full 1.000
_diffrn_measured_fraction_theta_max 0.996
_diffrn_measurement_details
;
List of Runs (angles in degrees, time in seconds):

  # Type    Start    End  Width  t~exp~   \w     \q     \k     \f   Frames
#--------------------------------------------------------------------------
  1  \w     42.00  68.00   1.00    1.00    --   36.95  57.00-120.00   26
  2  \w     21.00  52.00   1.00    1.00    --   36.95  57.00 -30.00   31
  3  \w      7.00  76.00   1.00    1.00    --   36.95 -99.00-150.00   69
  4  \w     71.00  98.00   1.00    1.00    --   36.95  57.00-120.00   27
  5  \w     11.00  36.00   1.00    1.00    --   36.95 -99.00 150.00   25
  6  \w    -31.00  53.00   1.00    1.00    --   36.95 -38.00  60.00   84
  7  \w     25.00  65.00   1.00    1.00    --   36.95 -99.00  30.00   40
  8  \w     28.00  54.00   1.00    1.00    --   36.95-125.00 120.00   26
  9  \w     57.00 104.00   1.00    1.00    --   36.95  57.00 -30.00   47
 10  \w     71.00  97.00   1.00    2.00    --  111.00-111.00  90.00   26
 11  \w    141.00 171.00   1.00    2.00    --  111.00  38.00-150.00   30
 12  \w     92.00 119.00   1.00    2.00    --  111.00  38.00-150.00   27
 13  \w    102.00 134.00   1.00    2.00    --  111.00  50.00 -90.00   32
 14  \w     48.00 104.00   1.00    2.00    --  111.00 -77.00  90.00   56
 15  \w     41.00  67.00   1.00    2.00    --  111.00-111.00  90.00   26
 16  \w     41.00 126.00   1.00    2.00    --  111.00 -25.00 -90.00   85
 17  \w     70.00 100.00   1.00    2.00    --  111.00-111.00 -90.00   30
 18  \w     77.00 103.00   1.00    2.00    --  111.00 -92.00 -90.00   26
 19  \w     87.00 130.00   1.00    2.00    --  111.00 -38.00-180.00   43
 20  \w     72.00 106.00   1.00    2.00    --  111.00 -92.00 -30.00   34
 21  \w    108.00 134.00   1.00    2.00    --  111.00 -77.00  90.00   26
 22  \w     66.00  99.00   1.00    2.00    --  111.00 178.00 -60.00   33
 23  \w     58.00  91.00   1.00    2.00    --  111.00 -92.00  30.00   33
 24  \w     62.00 106.00   1.00    2.00    --  111.00 178.00-120.00   44
 25  \w     72.00 104.00   1.00    2.00    --  111.00 -64.00-150.00   32
 26  \w    113.00 140.00   1.00    2.00    --  111.00  77.00 120.00   27
 27  \w     42.00  82.00   1.00    2.00    --  111.00 -38.00-180.00   40
 28  \w    146.00 175.00   1.00    2.00    --  111.00  50.00 -90.00   29
 29  \w     46.00  78.00   1.00    2.00    --  111.00 -64.00  30.00   32
 30  \w     62.00 104.00   1.00    2.00    --  111.00 -92.00-180.00   42
 31  \w     69.00  95.00   1.00    2.00    --  111.00 -92.00  90.00   26
;
_diffrn_measurement_device 'four-circle diffractometer'
_diffrn_measurement_device_type 'SuperNova, Dual, Cu at home/near, EosS2'
_diffrn_measurement_method '\w scans'
_diffrn_orient_matrix_type 'CrysAlisPro convention (1999,Acta A55,543-557)'
_diffrn_orient_matrix_UB_11 -0.0307309000
_diffrn_orient_matrix_UB_12 0.0961159000
_diffrn_orient_matrix_UB_13 -0.0557787000
_diffrn_orient_matrix_UB_21 -0.0098931000
_diffrn_orient_matrix_UB_22 -0.0464312000
_diffrn_orient_matrix_UB_23 -0.1176740000
_diffrn_orient_matrix_UB_31 -0.1719707000
_diffrn_orient_matrix_UB_32 -0.0145386000
_diffrn_orient_matrix_UB_33 0.0069252000
_diffrn_radiation_monochromator mirror
_diffrn_radiation_probe x-ray
_diffrn_radiation_type 'Cu K\a'
_diffrn_radiation_wavelength 1.54184
_diffrn_reflns_av_R_equivalents 0.0307
_diffrn_reflns_av_unetI/netI 0.0342
_diffrn_reflns_Laue_measured_fraction_full 1.000
_diffrn_reflns_Laue_measured_fraction_max 0.996
_diffrn_reflns_limit_h_max 6
_diffrn_reflns_limit_h_min -10
_diffrn_reflns_limit_k_max 17
_diffrn_reflns_limit_k_min -17
_diffrn_reflns_limit_l_max 14
_diffrn_reflns_limit_l_min -14
_diffrn_reflns_number 8025
_diffrn_reflns_point_group_measured_fraction_full 1.000
_diffrn_reflns_point_group_measured_fraction_max 0.996
_diffrn_reflns_theta_full 67.684
_diffrn_reflns_theta_max 73.767
_diffrn_reflns_theta_min 4.856
_diffrn_source 'micro-focus sealed X-ray tube'
_diffrn_source_type 'SuperNova (Cu) X-ray Source'
_exptl_absorpt_coefficient_mu 32.581
_exptl_absorpt_correction_T_max 0.17197
_exptl_absorpt_correction_T_min 0.07271
_exptl_absorpt_correction_type sphere
_exptl_absorpt_process_details
;
CrysAlisPro 1.171.40.82a (Rigaku Oxford Diffraction, 2020)
Spherical absorption correction
using equivalent radius and absorption coefficient.
Empirical absorption correction using spherical harmonics,
implemented in SCALE3 ABSPACK scaling algorithm.
;
_exptl_crystal_colour yellow
_exptl_crystal_colour_primary yellow
_exptl_crystal_density_diffrn 2.536
_exptl_crystal_description needle
_exptl_crystal_F_000 1048
_exptl_crystal_recrystallization_method 'Re-crystallisation from solvent: acetone'
_exptl_crystal_size_max 0.51
_exptl_crystal_size_mid 0.074
_exptl_crystal_size_min 0.046
_exptl_crystal_size_rad 0.061
_refine_diff_density_max 1.322
_refine_diff_density_min -1.337
_refine_diff_density_rms 0.250
_refine_ls_extinction_method none
_refine_ls_goodness_of_fit_ref 1.074
_refine_ls_hydrogen_treatment constr
_refine_ls_matrix_type full
_refine_ls_number_parameters 158
_refine_ls_number_reflns 3000
_refine_ls_number_restraints 0
_refine_ls_restrained_S_all 1.074
_refine_ls_R_factor_all 0.0428
_refine_ls_R_factor_gt 0.0415
_refine_ls_shift/su_max 0.001
_refine_ls_shift/su_mean 0.000
_refine_ls_structure_factor_coef Fsqd
_refine_ls_weighting_details 'w=1/[\s^2^(Fo^2^)+(0.0711P)^2^] where P=(Fo^2^+2Fc^2^)/3'
_refine_ls_weighting_scheme calc
_refine_ls_wR_factor_gt 0.1006
_refine_ls_wR_factor_ref 0.1021
_reflns_Friedel_coverage 0.000
_reflns_number_gt 2842
_reflns_number_total 3000
_reflns_threshold_expression 'I > 2\s(I)'
_cod_data_source_file d2sc01200f2.cif
_cod_data_source_block rmk_290_c_yellow_scale
_cod_database_code 1566914
_shelx_shelxl_version_number 2018/3
_chemical_oxdiff_formula C20H24As2Cl4Co2Hg2O4
_chemical_oxdiff_usercomment 'acetone-d6 at -20 '
_shelx_space_group_comment
;
The symmetry employed for this shelxl refinement is uniquely defined
by the following loop, which should always be used as a source of
symmetry information in preference to the above space-group names.
They are only intended as comments.
;
_shelx_estimated_absorpt_t_max 0.316
_shelx_estimated_absorpt_t_min 0.021
_reflns_odcompleteness_completeness 98.65
_reflns_odcompleteness_iscentric 1
_reflns_odcompleteness_theta 74.33
_olex2_refinement_description
;
1. Fixed Uiso
 At 1.5 times of:
  All C(H,H,H) groups
2.a Idealised Me refined as rotating group:
 C7(H7A,H7B,H7C), C0AA(H0AA,H0AB,H0AC), C9(H9A,H9B,H9C), C8(H8A,H8B,H8C)
;
_ins_header
;
TITL RMK_290_C_yellow_scale in P2(1)/n 
REM P2(1)/n (#14 in standard setting)
CELL 1.54184   8.830438  14.296879  11.845976  90.0000  94.2216  90.0000
ZERR    2.00   0.000106   0.000201   0.000171   0.0000   0.0012   0.0000
LATT  1
SYMM -x+1/2, y+1/2,-z+1/2 
SFAC C H O Cl Co As Hg
UNIT 40.00 48.00 8.00 8.00 4.00 4.00 4.00
TREF
HKLF 4
END
;
_olex2_submission_special_instructions 'No special instructions were received'
_oxdiff_exptl_absorpt_empirical_details
;
Empirical correction (ABSPACK) includes:
- Absorption correction using spherical harmonics
- Frame scaling
;
_oxdiff_exptl_absorpt_empirical_full_max 2.739
_oxdiff_exptl_absorpt_empirical_full_min 0.625

loop_
_space_group_symop_operation_xyz
'x, y, z'
'-x+1/2, y+1/2, -z+1/2'
'-x, -y, -z'
'x-1/2, -y-1/2, z-1/2'

loop_
_atom_site_label
_atom_site_type_symbol
_atom_site_fract_x
_atom_site_fract_y
_atom_site_fract_z
_atom_site_U_iso_or_equiv
_atom_site_adp_type
_atom_site_occupancy
_atom_site_site_symmetry_order
_atom_site_calc_flag
_atom_site_refinement_flags_posn
_atom_site_refinement_flags_adp
_atom_site_refinement_flags_occupancy
_atom_site_disorder_assembly
_atom_site_disorder_group
Hg1 Hg 0.52534(2) 0.42297(2) 0.37572(2) 0.03078(12) Uani 1 1 d . . . . .
As1 As 0.74824(7) 0.36020(4) 0.51532(5) 0.03011(16) Uani 1 1 d . . . . .
Co1 Co 0.71335(10) 0.28571(6) 0.32414(8) 0.0267(2) Uani 1 1 d . . . . .
Cl2 Cl 0.64259(15) 0.59759(10) 0.43657(12) 0.0332(3) Uani 1 1 d . . . . .
Cl1 Cl 0.33459(16) 0.46602(12) 0.23146(13) 0.0410(3) Uani 1 1 d . . . . .
O1 O 0.7466(7) 0.3657(4) 0.1016(4) 0.0545(14) Uani 1 1 d . . . . .
O2 O 0.4607(8) 0.1673(5) 0.2432(7) 0.075(2) Uani 1 1 d . . . . .
C1 C 0.7344(7) 0.3364(5) 0.1895(5) 0.0363(12) Uani 1 1 d . . . . .
C2 C 0.5573(8) 0.2153(5) 0.2750(6) 0.0450(15) Uani 1 1 d . . . . .
C4 C 0.9410(7) 0.2546(5) 0.3857(5) 0.0341(12) Uani 1 1 d . . . . .
C3 C 0.9026(6) 0.3489(4) 0.4086(5) 0.0321(11) Uani 1 1 d . . . . .
C6 C 0.7191(7) 0.2289(4) 0.4858(5) 0.0317(11) Uani 1 1 d . . . . .
C7 C 0.9856(8) 0.4331(5) 0.3688(7) 0.0418(15) Uani 1 1 d . . . . .
H7A H 0.924289 0.487905 0.376308 0.063 Uiso 1 1 calc GR . . . .
H7B H 1.005705 0.424973 0.290881 0.063 Uiso 1 1 calc GR . . . .
H7C H 1.079795 0.440257 0.413856 0.063 Uiso 1 1 calc GR . . . .
C5 C 0.8375(7) 0.1883(4) 0.4272(5) 0.0343(12) Uani 1 1 d . . . . .
C0AA C 1.0781(7) 0.2275(6) 0.3246(6) 0.0432(15) Uani 1 1 d . . . . .
H0AA H 1.047504 0.187102 0.262321 0.065 Uiso 1 1 calc GR . . . .
H0AB H 1.149624 0.195493 0.375848 0.065 Uiso 1 1 calc GR . . . .
H0AC H 1.124447 0.282792 0.296607 0.065 Uiso 1 1 calc GR . . . .
C9 C 0.5923(7) 0.1745(5) 0.5334(6) 0.0390(13) Uani 1 1 d . . . . .
H9A H 0.628759 0.145746 0.603388 0.059 Uiso 1 1 calc GR . . . .
H9B H 0.557182 0.127054 0.480410 0.059 Uiso 1 1 calc GR . . . .
H9C H 0.510122 0.216111 0.546651 0.059 Uiso 1 1 calc GR . . . .
C8 C 0.8542(10) 0.0849(5) 0.4105(7) 0.0501(18) Uani 1 1 d . . . . .
H8A H 0.759380 0.059358 0.379923 0.075 Uiso 1 1 calc GR . . . .
H8B H 0.882785 0.055822 0.481978 0.075 Uiso 1 1 calc GR . . . .
H8C H 0.931160 0.073408 0.359056 0.075 Uiso 1 1 calc GR . . . .

loop_
_atom_site_aniso_label
_atom_site_aniso_U_11
_atom_site_aniso_U_22
_atom_site_aniso_U_33
_atom_site_aniso_U_23
_atom_site_aniso_U_13
_atom_site_aniso_U_12
Hg1 0.02817(17) 0.03248(17) 0.03193(17) -0.00080(7) 0.00392(10) 0.00529(7)
As1 0.0295(3) 0.0352(3) 0.0257(3) -0.0053(2) 0.0027(2) 0.0041(2)
Co1 0.0283(4) 0.0274(4) 0.0245(4) -0.0017(3) 0.0021(3) 0.0014(3)
Cl2 0.0335(6) 0.0316(6) 0.0356(7) 0.0002(5) 0.0096(5) 0.0002(5)
Cl1 0.0314(6) 0.0544(9) 0.0366(7) 0.0096(6) -0.0021(5) -0.0057(6)
O1 0.072(4) 0.061(3) 0.033(2) 0.012(2) 0.017(2) 0.018(3)
O2 0.071(4) 0.073(4) 0.077(4) -0.006(4) -0.023(3) -0.034(4)
C1 0.043(3) 0.034(3) 0.031(3) -0.003(2) 0.002(2) 0.007(2)
C2 0.051(4) 0.046(4) 0.038(3) -0.001(3) 0.001(3) -0.001(3)
C4 0.031(3) 0.043(3) 0.028(3) 0.002(2) 0.004(2) 0.009(2)
C3 0.025(2) 0.039(3) 0.032(3) -0.006(2) 0.003(2) -0.001(2)
C6 0.036(3) 0.034(3) 0.026(3) 0.005(2) 0.008(2) 0.008(2)
C7 0.029(3) 0.043(3) 0.055(4) -0.008(3) 0.013(3) -0.004(3)
C5 0.041(3) 0.034(3) 0.028(3) 0.000(2) 0.007(2) 0.010(2)
C0AA 0.029(3) 0.057(4) 0.045(4) 0.002(3) 0.013(3) 0.012(3)
C9 0.042(3) 0.037(3) 0.040(3) 0.010(2) 0.016(3) 0.005(3)
C8 0.063(5) 0.034(3) 0.054(4) 0.006(3) 0.014(4) 0.017(3)

loop_
_atom_type_symbol
_atom_type_description
_atom_type_scat_dispersion_real
_atom_type_scat_dispersion_imag
_atom_type_scat_source
C C 0.0181 0.0091 'International Tables Vol C Tables 4.2.6.8 and 6.1.1.4'
H H 0.0000 0.0000 'International Tables Vol C Tables 4.2.6.8 and 6.1.1.4'
As As -0.9300 1.0051 'International Tables Vol C Tables 4.2.6.8 and 6.1.1.4'
Cl Cl 0.3639 0.7018 'International Tables Vol C Tables 4.2.6.8 and 6.1.1.4'
Co Co -2.3653 3.6143 'International Tables Vol C Tables 4.2.6.8 and 6.1.1.4'
Hg Hg -4.2923 7.6849 'International Tables Vol C Tables 4.2.6.8 and 6.1.1.4'
O O 0.0492 0.0322 'International Tables Vol C Tables 4.2.6.8 and 6.1.1.4'

loop_
_exptl_crystal_face_index_h
_exptl_crystal_face_index_k
_exptl_crystal_face_index_l
_exptl_crystal_face_perp_dist
0 2 7 0.0276
0 -2 -7 0.0184
-6 -1 1 0.0883
6 1 -1 0.4030
0 8 4 0.0336
0 8 -4 0.0411
0 -6 6 0.0203
0 -9 -2 0.0242

loop_
_geom_angle_atom_site_label_1
_geom_angle_atom_site_label_2
_geom_angle_atom_site_label_3
_geom_angle
_geom_angle_site_symmetry_1
_geom_angle_site_symmetry_3
_geom_angle_publ_flag
As1 Hg1 Co1 56.27(2) . . ?
As1 Hg1 Cl2 84.04(3) . . ?
As1 Hg1 Cl2 83.09(3) . 3_666 ?
Co1 Hg1 Cl2 118.88(4) . 3_666 ?
Co1 Hg1 Cl2 119.59(3) . . ?
Cl2 Hg1 Cl2 95.63(4) . 3_666 ?
Cl1 Hg1 As1 172.55(5) . . ?
Cl1 Hg1 Co1 116.29(5) . . ?
Cl1 Hg1 Cl2 102.12(5) . 3_666 ?
Cl1 Hg1 Cl2 100.59(5) . . ?
Co1 As1 Hg1 62.61(3) . . ?
C3 As1 Hg1 98.54(18) . . ?
C3 As1 Co1 54.40(17) . . ?
C6 As1 Hg1 97.73(18) . . ?
C6 As1 Co1 54.11(17) . . ?
C6 As1 C3 83.7(2) . . ?
As1 Co1 Hg1 61.13(2) . . ?
C1 Co1 Hg1 90.8(2) . . ?
C1 Co1 As1 128.8(2) . . ?
C1 Co1 C4 103.5(3) . . ?
C1 Co1 C3 97.0(3) . . ?
C1 Co1 C6 172.5(3) . . ?
C1 Co1 C5 135.0(3) . . ?
C2 Co1 Hg1 90.6(2) . . ?
C2 Co1 As1 125.5(2) . . ?
C2 Co1 C1 93.8(3) . . ?
C2 Co1 C4 133.2(3) . . ?
C2 Co1 C3 168.4(3) . . ?
C2 Co1 C6 92.7(3) . . ?
C2 Co1 C5 100.0(3) . . ?
C4 Co1 Hg1 131.38(18) . . ?
C4 Co1 As1 74.30(16) . . ?
C3 Co1 Hg1 93.54(16) . . ?
C3 Co1 As1 48.79(16) . . ?
C3 Co1 C4 39.3(2) . . ?
C3 Co1 C5 69.1(3) . . ?
C6 Co1 Hg1 92.86(16) . . ?
C6 Co1 As1 48.61(17) . . ?
C6 Co1 C4 69.2(2) . . ?
C6 Co1 C3 76.3(2) . . ?
C6 Co1 C5 39.7(2) . . ?
C5 Co1 Hg1 131.26(16) . . ?
C5 Co1 As1 74.49(16) . . ?
C5 Co1 C4 39.4(2) . . ?
Hg1 Cl2 Hg1 84.37(4) . 3_666 ?
O1 C1 Co1 177.4(6) . . ?
O2 C2 Co1 177.4(8) . . ?
C3 C4 Co1 68.6(3) . . ?
C3 C4 C5 113.3(5) . . ?
C3 C4 C0AA 123.1(6) . . ?
C5 C4 Co1 69.2(3) . . ?
C5 C4 C0AA 123.5(6) . . ?
C0AA C4 Co1 131.3(4) . . ?
As1 C3 Co1 76.8(2) . . ?
C4 C3 As1 113.2(4) . . ?
C4 C3 Co1 72.1(4) . . ?
C4 C3 C7 124.8(5) . . ?
C7 C3 As1 121.4(4) . . ?
C7 C3 Co1 126.0(5) . . ?
As1 C6 Co1 77.3(2) . . ?
C5 C6 As1 113.2(4) . . ?
C5 C6 Co1 71.2(3) . . ?
C5 C6 C9 124.5(6) . . ?
C9 C6 As1 121.9(4) . . ?
C9 C6 Co1 125.4(4) . . ?
C4 C5 Co1 71.4(3) . . ?
C4 C5 C8 122.5(6) . . ?
C6 C5 Co1 69.1(3) . . ?
C6 C5 C4 114.2(5) . . ?
C6 C5 C8 123.3(6) . . ?
C8 C5 Co1 128.9(5) . . ?

loop_
_geom_bond_atom_site_label_1
_geom_bond_atom_site_label_2
_geom_bond_distance
_geom_bond_site_symmetry_2
_geom_bond_publ_flag
Hg1 As1 2.6334(7) . ?
Hg1 Co1 2.6701(9) . ?
Hg1 Cl2 2.7775(14) . ?
Hg1 Cl2 2.7776(13) 3_666 ?
Hg1 Cl1 2.3901(15) . ?
As1 Co1 2.5010(10) . ?
As1 C3 1.932(6) . ?
As1 C6 1.924(6) . ?
Co1 C1 1.774(6) . ?
Co1 C2 1.770(7) . ?
Co1 C4 2.134(6) . ?
Co1 C3 2.089(6) . ?
Co1 C6 2.077(6) . ?
Co1 C5 2.106(6) . ?
O1 C1 1.135(8) . ?
O2 C2 1.138(9) . ?
C4 C3 1.421(9) . ?
C4 C5 1.428(9) . ?
C4 C0AA 1.506(8) . ?
C3 C7 1.504(9) . ?
C6 C5 1.421(7) . ?
C6 C9 1.506(8) . ?
C5 C8 1.500(9) . ?

loop_
_exptl_oxdiff_crystal_face_indexfrac_h
_exptl_oxdiff_crystal_face_indexfrac_k
_exptl_oxdiff_crystal_face_indexfrac_l
_exptl_oxdiff_crystal_face_x
_exptl_oxdiff_crystal_face_y
_exptl_oxdiff_crystal_face_z
0.0831 1.9533 7.4872 -0.2324 -0.9726 0.0092
-0.0831 -1.9533 -7.4872 0.2324 0.9726 -0.0092
-5.6693 -1.2888 0.9049 -0.0001 0.0094 1.0000
5.6676 1.2620 -1.0073 0.0033 0.0039 -1.0000
0.3685 8.0913 3.6880 0.5607 -0.8133 -0.1555
0.1544 8.0336 -3.8522 0.9823 0.0788 -0.1700
0.1737 -6.2104 5.6780 -0.9190 -0.3815 0.0997
-0.1752 -8.8540 -2.2727 -0.7189 0.6803 0.1431
